data_7721148
loop_
_publ_author_name
'Molla, Mofijul'
'Ghosh, Ayyan'
'Ghora, Santanu Ghora'
'Mandal, Sukanta'

_publ_section_title
;
 Copper(II) complexes for electrocatalytic dioxygen reduction: controlling
 selectivity via proton relay mode
;
_journal_name_full 'Dalton Transactions'
_journal_paper_doi 10.1039/D6DT00632A
_journal_year 2026
_chemical_formula_moiety 'C21 H24 Cu N5 O, F6 P '
_chemical_formula_sum 'C21 H24 Cu F6 N5 O P'
_chemical_formula_weight 570.96
_space_group_crystal_system orthorhombic
_space_group_IT_number 33
_space_group_name_Hall 'P 2c -2n'
_space_group_name_H-M_alt 'P n a 21'
_atom_sites_solution_hydrogens geom
_audit_creation_method SHELXL-2018/3
_audit_update_record
;
2025-05-25 deposited with the CCDC.	2026-06-22 downloaded from the CCDC.
;
_cell_angle_alpha 90
_cell_angle_beta 90
_cell_angle_gamma 90
_cell_formula_units_Z 4
_cell_length_a 15.512(12)
_cell_length_b 11.810(5)
_cell_length_c 12.716(6)
_cell_measurement_reflns_used 6158
_cell_measurement_temperature 297(2)
_cell_measurement_theta_max 29.7
_cell_measurement_theta_min 3.1
_cell_volume 2330(2)
_computing_data_collection 'Bruker SMART'
_computing_data_reduction 'Bruker Saint Plus'
_computing_molecular_graphics Mercury
_computing_publication_material 'SHELXL-2018 (Sheldrick, 2018)'
_computing_structure_refinement 'SHELXL-2018/3 (Sheldrick, 2018)'
_computing_structure_solution 'SHELXT 2014/5 (Sheldrick, 2014)'
_diffrn_ambient_temperature 297(2)
_diffrn_measured_fraction_theta_full 0.998
_diffrn_measured_fraction_theta_max 0.994
_diffrn_measurement_device_type 'Bruker SMART APEX-II CCD'
_diffrn_measurement_method '\f and \w scans'
_diffrn_radiation_type MoK\a
_diffrn_radiation_wavelength 0.71073
_diffrn_reflns_av_R_equivalents 0.0765
_diffrn_reflns_av_unetI/netI 0.0657
_diffrn_reflns_Laue_measured_fraction_full 0.998
_diffrn_reflns_Laue_measured_fraction_max 0.994
_diffrn_reflns_limit_h_max 15
_diffrn_reflns_limit_h_min -21
_diffrn_reflns_limit_k_max 16
_diffrn_reflns_limit_k_min -16
_diffrn_reflns_limit_l_max 15
_diffrn_reflns_limit_l_min -17
_diffrn_reflns_number 25874
_diffrn_reflns_point_group_measured_fraction_full 0.950
_diffrn_reflns_point_group_measured_fraction_max 0.929
_diffrn_reflns_theta_full 25.242
_diffrn_reflns_theta_max 29.722
_diffrn_reflns_theta_min 3.076
_exptl_absorpt_coefficient_mu 1.079
_exptl_absorpt_correction_T_max 0.806
_exptl_absorpt_correction_T_min 0.806
_exptl_absorpt_correction_type multi-scan
_exptl_absorpt_process_details
;
 SADABS 2016/2: Krause, L., Herbst-Irmer, R., Sheldrick G.M. & Stalke D.,
 J. Appl. Cryst. 48 (2015) 3-10
;
_exptl_crystal_colour green
_exptl_crystal_density_diffrn 1.628
_exptl_crystal_description block
_exptl_crystal_F_000 1164
_exptl_crystal_size_max 0.200
_exptl_crystal_size_mid 0.200
_exptl_crystal_size_min 0.200
_refine_diff_density_max 0.436
_refine_diff_density_min -0.650
_refine_diff_density_rms 0.071
_refine_ls_abs_structure_details
;
 Refined as an inversion twin.
;
_refine_ls_abs_structure_Flack 0.32(3)
_refine_ls_extinction_coef 0.0066(16)
_refine_ls_extinction_expression Fc^*^=kFc[1+0.001xFc^2^\l^3^/sin(2\q)]^-1/4^
_refine_ls_extinction_method 'SHELXL-2018/3 (Sheldrick 2018)'
_refine_ls_goodness_of_fit_ref 1.034
_refine_ls_hydrogen_treatment constr
_refine_ls_matrix_type full
_refine_ls_number_parameters 318
_refine_ls_number_reflns 6158
_refine_ls_number_restraints 1
_refine_ls_restrained_S_all 1.034
_refine_ls_R_factor_all 0.1308
_refine_ls_R_factor_gt 0.0589
_refine_ls_shift/su_max 0.000
_refine_ls_shift/su_mean 0.000
_refine_ls_structure_factor_coef Fsqd
_refine_ls_weighting_details 'w=1/[\s^2^(Fo^2^)+(0.0936P)^2^+0.2996P] where P=(Fo^2^+2Fc^2^)/3'
_refine_ls_weighting_scheme calc
_refine_ls_wR_factor_gt 0.1476
_refine_ls_wR_factor_ref 0.1995
_reflns_Friedel_coverage 0.793
_reflns_Friedel_fraction_full 0.897
_reflns_Friedel_fraction_max 0.857
_reflns_number_gt 3182
_reflns_number_total 6158
_reflns_threshold_expression 'I > 2\s(I)'
_cod_data_source_file d6dt00632a10.cif
_cod_data_source_block shelx
_cod_depositor_comments
;
The following automatic conversions were performed:

data item '_exptl_absorpt_correction_type' value 'multi scan' was
changed to 'multi-scan' in accordance with the
/home/data/users/saulius/crontab/automatic-downloads/rss-feeds/RSC/lib/dictionaries/cif_core.dic
dictionary named 'cif_core.dic' version 2.4.2 last updated on
2011-04-26.

Automatic conversion script
Id: cif_fix_values 8170 2020-07-09 18:12:32Z antanas 
;
_cod_database_code 7721148
_shelx_shelxl_version_number 2018/3
_shelx_space_group_comment
;
The symmetry employed for this shelxl refinement is uniquely defined
by the following loop, which should always be used as a source of
symmetry information in preference to the above space-group names.
They are only intended as comments.
;
_shelx_estimated_absorpt_t_min 0.813
_shelx_estimated_absorpt_t_max 0.813

loop_
_space_group_symop_operation_xyz
'x, y, z'
'-x, -y, z+1/2'
'-x+1/2, y+1/2, z+1/2'
'x+1/2, -y+1/2, z'

loop_
_atom_site_label
_atom_site_type_symbol
_atom_site_fract_x
_atom_site_fract_y
_atom_site_fract_z
_atom_site_U_iso_or_equiv
_atom_site_adp_type
_atom_site_occupancy
_atom_site_site_symmetry_order
_atom_site_calc_flag
_atom_site_refinement_flags_posn
_atom_site_refinement_flags_adp
_atom_site_refinement_flags_occupancy
_atom_site_disorder_assembly
_atom_site_disorder_group
Cu Cu 0.29691(6) 0.23599(7) 0.10006(11) 0.0579(3) Uani 1 1 d . . . . .
P1 P 0.53587(16) -0.10701(19) 0.2362(2) 0.0687(6) Uani 1 1 d . . . . .
N1 N 0.3643(5) 0.2367(5) 0.2351(6) 0.0583(17) Uani 1 1 d . . . . .
N5 N 0.2840(4) 0.0656(5) 0.0884(7) 0.0607(16) Uani 1 1 d . . . . .
N2 N 0.3376(5) 0.3902(5) 0.0953(7) 0.0674(17) Uani 1 1 d . . . . .
N4 N 0.1637(5) 0.2100(6) 0.1691(6) 0.0644(19) Uani 1 1 d . . . . .
C14 C 0.1085(6) 0.2316(7) 0.0827(10) 0.075(3) Uani 1 1 d . . . . .
H14A H 0.053561 0.259038 0.108648 0.090 Uiso 1 1 calc R U . . .
H14B H 0.098136 0.161391 0.045212 0.090 Uiso 1 1 calc R U . . .
N3 N 0.2303(5) 0.2825(6) -0.0327(7) 0.071(2) Uani 1 1 d . . . . .
F4 F 0.5166(5) -0.0168(7) 0.1495(6) 0.122(3) Uani 1 1 d . . . . .
C8 C 0.3950(5) 0.3437(6) 0.2583(8) 0.061(2) Uani 1 1 d . . . . .
O1 O 0.3326(5) 0.5556(6) -0.0058(7) 0.099(2) Uani 1 1 d . . . . .
F2 F 0.5585(6) -0.1950(7) 0.3266(8) 0.132(3) Uani 1 1 d . . . . .
C17 C 0.2155(6) 0.0175(7) 0.1362(7) 0.063(2) Uani 1 1 d . . . . .
C7 C 0.3809(6) 0.4286(7) 0.1807(8) 0.066(2) Uani 1 1 d . . . . .
C18 C 0.2007(7) -0.0989(7) 0.1275(8) 0.078(3) Uani 1 1 d . . . . .
H18 H 0.152058 -0.130995 0.158001 0.094 Uiso 1 1 calc R U . . .
F1 F 0.5223(9) -0.2053(8) 0.1594(9) 0.174(4) Uani 1 1 d . . . . .
C9 C 0.4370(6) 0.3673(8) 0.3549(9) 0.070(2) Uani 1 1 d . . . . .
F5 F 0.4392(4) -0.1150(7) 0.2631(7) 0.128(3) Uani 1 1 d . . . . .
C4 C 0.4689(7) 0.4791(10) 0.3696(10) 0.085(3) Uani 1 1 d . . . . .
H4 H 0.497006 0.498138 0.431755 0.102 Uiso 1 1 calc R U . . .
C3 C 0.4457(7) 0.2774(10) 0.4271(10) 0.083(3) Uani 1 1 d . . . . .
H3 H 0.473232 0.289626 0.491047 0.099 Uiso 1 1 calc R U . . .
F3 F 0.5480(7) -0.0127(7) 0.3207(7) 0.147(4) Uani 1 1 d . . . . .
C2 C 0.4141(7) 0.1730(10) 0.4041(9) 0.081(3) Uani 1 1 d . . . . .
H2 H 0.417664 0.114461 0.452808 0.097 Uiso 1 1 calc R U . . .
C1 C 0.3757(6) 0.1551(8) 0.3051(8) 0.070(2) Uani 1 1 d . . . . .
H1 H 0.357526 0.082333 0.288040 0.084 Uiso 1 1 calc R U . . .
C16 C 0.1597(6) 0.0924(8) 0.2016(9) 0.078(3) Uani 1 1 d . . . . .
H16A H 0.100555 0.066301 0.196873 0.093 Uiso 1 1 calc R U . . .
H16B H 0.177525 0.086695 0.274495 0.093 Uiso 1 1 calc R U . . .
C11 C 0.2765(8) 0.3847(10) -0.0742(9) 0.089(3) Uani 1 1 d . . . . .
H11A H 0.320400 0.360292 -0.123621 0.107 Uiso 1 1 calc R U . . .
H11B H 0.235768 0.431658 -0.112167 0.107 Uiso 1 1 calc R U . . .
C12 C 0.2227(8) 0.1983(11) -0.1182(10) 0.089(3) Uani 1 1 d . . . . .
H12A H 0.279124 0.177694 -0.142535 0.134 Uiso 1 1 calc R U . . .
H12B H 0.193546 0.132142 -0.092432 0.134 Uiso 1 1 calc R U . . .
H12C H 0.190321 0.230314 -0.175319 0.134 Uiso 1 1 calc R U . . .
C5 C 0.4582(6) 0.5581(9) 0.2930(12) 0.088(4) Uani 1 1 d . . . . .
H5 H 0.481211 0.630033 0.303357 0.106 Uiso 1 1 calc R U . . .
C21 C 0.3375(7) -0.0008(8) 0.0343(8) 0.075(3) Uani 1 1 d . . . . .
H21 H 0.384281 0.032367 0.000393 0.090 Uiso 1 1 calc R U . . .
C6 C 0.4148(7) 0.5362(8) 0.2005(10) 0.082(3) Uani 1 1 d . . . . .
H6 H 0.407950 0.593387 0.150979 0.098 Uiso 1 1 calc R U . . .
C20 C 0.3269(9) -0.1156(10) 0.0264(10) 0.094(4) Uani 1 1 d . . . . .
H20 H 0.366147 -0.159351 -0.011015 0.112 Uiso 1 1 calc R U . . .
C10 C 0.3179(7) 0.4537(8) 0.0095(9) 0.081(3) Uani 1 1 d . . . . .
F6 F 0.6328(6) -0.0963(10) 0.2082(11) 0.188(5) Uani 1 1 d . . . . .
C13 C 0.1457(6) 0.3173(10) 0.0078(10) 0.087(3) Uani 1 1 d . . . . .
H13A H 0.106324 0.327538 -0.050721 0.105 Uiso 1 1 calc R U . . .
H13B H 0.151364 0.389430 0.043572 0.105 Uiso 1 1 calc R U . . .
C15 C 0.1458(9) 0.2885(10) 0.2562(11) 0.100(4) Uani 1 1 d . . . . .
H15A H 0.183845 0.272305 0.313827 0.150 Uiso 1 1 calc R U . . .
H15B H 0.154742 0.364919 0.232957 0.150 Uiso 1 1 calc R U . . .
H15C H 0.087121 0.279462 0.278728 0.150 Uiso 1 1 calc R U . . .
C19 C 0.2576(10) -0.1649(9) 0.0744(11) 0.104(4) Uani 1 1 d . . . . .
H19 H 0.249526 -0.242801 0.070774 0.124 Uiso 1 1 calc R U . . .

loop_
_atom_site_aniso_label
_atom_site_aniso_U_11
_atom_site_aniso_U_22
_atom_site_aniso_U_33
_atom_site_aniso_U_23
_atom_site_aniso_U_13
_atom_site_aniso_U_12
Cu 0.0625(5) 0.0541(5) 0.0571(6) 0.0063(7) 0.0009(6) -0.0020(4)
P1 0.0798(16) 0.0557(12) 0.0707(15) -0.0011(11) 0.0023(12) -0.0020(11)
N1 0.064(4) 0.051(3) 0.060(4) 0.001(3) 0.000(3) 0.003(3)
N5 0.075(4) 0.054(3) 0.053(4) -0.003(4) -0.001(4) 0.001(3)
N2 0.077(4) 0.057(3) 0.069(4) 0.017(5) 0.000(5) 0.000(3)
N4 0.068(5) 0.064(4) 0.061(5) 0.001(4) 0.003(4) 0.005(4)
C14 0.050(4) 0.079(5) 0.097(10) 0.027(6) -0.002(5) -0.001(4)
N3 0.071(5) 0.074(5) 0.068(5) 0.012(4) -0.004(4) -0.001(4)
F4 0.122(5) 0.123(5) 0.119(5) 0.058(5) -0.019(5) -0.015(5)
C8 0.057(5) 0.050(4) 0.076(6) -0.003(4) 0.008(4) 0.000(4)
O1 0.116(6) 0.063(4) 0.119(6) 0.030(4) 0.012(5) -0.008(4)
F2 0.147(7) 0.090(5) 0.158(9) 0.052(6) -0.039(6) -0.016(5)
C17 0.079(6) 0.051(4) 0.059(5) 0.004(3) 0.000(4) -0.008(4)
C7 0.066(5) 0.052(4) 0.081(6) 0.002(4) 0.011(5) -0.004(4)
C18 0.095(7) 0.055(5) 0.085(8) 0.000(4) -0.016(5) -0.012(5)
F1 0.275(13) 0.110(6) 0.137(9) -0.054(6) 0.020(8) -0.012(8)
C9 0.061(5) 0.068(5) 0.080(7) -0.014(5) 0.002(5) 0.005(4)
F5 0.096(5) 0.151(7) 0.137(7) 0.048(6) 0.020(4) -0.004(4)
C4 0.073(7) 0.082(7) 0.101(9) -0.035(6) 0.000(5) -0.005(5)
C3 0.081(7) 0.102(8) 0.065(7) -0.011(6) -0.005(5) 0.015(6)
F3 0.229(11) 0.100(5) 0.110(7) -0.019(5) -0.038(6) -0.024(6)
C2 0.084(7) 0.085(7) 0.074(7) 0.009(6) -0.010(6) 0.007(6)
C1 0.080(6) 0.061(5) 0.068(6) 0.012(5) -0.008(5) 0.001(5)
C16 0.082(7) 0.071(6) 0.080(7) 0.019(5) 0.010(5) 0.003(5)
C11 0.099(8) 0.095(7) 0.073(7) 0.041(6) 0.005(6) -0.010(6)
C12 0.087(7) 0.106(8) 0.075(7) 0.012(6) -0.009(6) 0.000(7)
C5 0.073(7) 0.063(6) 0.129(11) -0.019(7) 0.012(6) -0.008(5)
C21 0.083(7) 0.082(7) 0.061(6) -0.015(5) -0.004(5) 0.019(5)
C6 0.071(6) 0.055(5) 0.119(9) -0.007(5) 0.020(6) -0.003(5)
C20 0.107(9) 0.088(8) 0.086(8) -0.030(6) -0.018(7) 0.034(7)
C10 0.090(7) 0.066(6) 0.085(7) 0.025(5) 0.014(6) -0.001(5)
F6 0.101(6) 0.205(10) 0.259(14) 0.063(10) 0.048(8) 0.012(7)
C13 0.073(7) 0.099(8) 0.089(8) 0.031(6) -0.009(6) 0.011(6)
C15 0.115(10) 0.090(7) 0.096(9) -0.017(7) 0.044(8) 0.011(7)
C19 0.143(11) 0.061(6) 0.107(11) -0.022(6) -0.047(9) 0.009(7)

loop_
_atom_type_symbol
_atom_type_description
_atom_type_scat_dispersion_real
_atom_type_scat_dispersion_imag
_atom_type_scat_source
C C 0.0033 0.0016 'International Tables Vol C Tables 4.2.6.8 and 6.1.1.4'
H H 0.0000 0.0000 'International Tables Vol C Tables 4.2.6.8 and 6.1.1.4'
N N 0.0061 0.0033 'International Tables Vol C Tables 4.2.6.8 and 6.1.1.4'
O O 0.0106 0.0060 'International Tables Vol C Tables 4.2.6.8 and 6.1.1.4'
F F 0.0171 0.0103 'International Tables Vol C Tables 4.2.6.8 and 6.1.1.4'
P P 0.1023 0.0942 'International Tables Vol C Tables 4.2.6.8 and 6.1.1.4'
Cu Cu 0.3201 1.2651 'International Tables Vol C Tables 4.2.6.8 and 6.1.1.4'

loop_
_geom_angle_atom_site_label_1
_geom_angle_atom_site_label_2
_geom_angle_atom_site_label_3
_geom_angle
_geom_angle_site_symmetry_1
_geom_angle_site_symmetry_3
_geom_angle_publ_flag
N2 Cu N1 81.5(3) . . ?
N2 Cu N5 165.3(3) . . ?
N1 Cu N5 96.8(3) . . ?
N2 Cu N3 83.5(3) . . ?
N1 Cu N3 164.3(3) . . ?
N5 Cu N3 98.9(3) . . ?
N2 Cu N4 116.0(3) . . ?
N1 Cu N4 98.3(3) . . ?
N5 Cu N4 78.7(3) . . ?
N3 Cu N4 84.0(3) . . ?
F1 P1 F5 87.8(6) . . ?
F1 P1 F6 92.8(7) . . ?
F5 P1 F6 178.8(6) . . ?
F1 P1 F3 176.0(6) . . ?
F5 P1 F3 90.5(6) . . ?
F6 P1 F3 89.0(7) . . ?
F1 P1 F4 92.4(6) . . ?
F5 P1 F4 90.7(4) . . ?
F6 P1 F4 88.2(5) . . ?
F3 P1 F4 91.3(4) . . ?
F1 P1 F2 89.8(6) . . ?
F5 P1 F2 90.8(5) . . ?
F6 P1 F2 90.3(6) . . ?
F3 P1 F2 86.6(5) . . ?
F4 P1 F2 177.4(5) . . ?
C1 N1 C8 118.4(8) . . ?
C1 N1 Cu 129.9(6) . . ?
C8 N1 Cu 111.4(6) . . ?
C21 N5 C17 118.4(8) . . ?
C21 N5 Cu 124.0(7) . . ?
C17 N5 Cu 117.6(6) . . ?
C7 N2 C10 124.8(8) . . ?
C7 N2 Cu 117.0(6) . . ?
C10 N2 Cu 118.2(7) . . ?
C14 N4 C16 111.6(8) . . ?
C14 N4 C15 110.9(9) . . ?
C16 N4 C15 112.4(9) . . ?
C14 N4 Cu 103.1(6) . . ?
C16 N4 Cu 106.2(5) . . ?
C15 N4 Cu 112.2(7) . . ?
N4 C14 C13 112.4(7) . . ?
N4 C14 H14A 109.1 . . ?
C13 C14 H14A 109.1 . . ?
N4 C14 H14B 109.1 . . ?
C13 C14 H14B 109.1 . . ?
H14A C14 H14B 107.9 . . ?
C13 N3 C12 111.9(9) . . ?
C13 N3 C11 109.0(8) . . ?
C12 N3 C11 108.7(9) . . ?
C13 N3 Cu 103.7(6) . . ?
C12 N3 Cu 117.8(7) . . ?
C11 N3 Cu 105.3(6) . . ?
N1 C8 C9 121.5(8) . . ?
N1 C8 C7 116.3(8) . . ?
C9 C8 C7 122.2(8) . . ?
N5 C17 C18 120.5(9) . . ?
N5 C17 C16 117.3(7) . . ?
C18 C17 C16 122.1(8) . . ?
N2 C7 C6 129.4(9) . . ?
N2 C7 C8 113.3(7) . . ?
C6 C7 C8 117.3(10) . . ?
C19 C18 C17 119.8(10) . . ?
C19 C18 H18 120.1 . . ?
C17 C18 H18 120.1 . . ?
C3 C9 C8 117.4(9) . . ?
C3 C9 C4 125.5(11) . . ?
C8 C9 C4 117.1(10) . . ?
C5 C4 C9 120.1(11) . . ?
C5 C4 H4 120.0 . . ?
C9 C4 H4 120.0 . . ?
C2 C3 C9 120.6(11) . . ?
C2 C3 H3 119.7 . . ?
C9 C3 H3 119.7 . . ?
C3 C2 C1 118.8(10) . . ?
C3 C2 H2 120.6 . . ?
C1 C2 H2 120.6 . . ?
N1 C1 C2 123.2(9) . . ?
N1 C1 H1 118.4 . . ?
C2 C1 H1 118.4 . . ?
N4 C16 C17 112.6(8) . . ?
N4 C16 H16A 109.1 . . ?
C17 C16 H16A 109.1 . . ?
N4 C16 H16B 109.1 . . ?
C17 C16 H16B 109.1 . . ?
H16A C16 H16B 107.8 . . ?
C10 C11 N3 113.3(8) . . ?
C10 C11 H11A 108.9 . . ?
N3 C11 H11A 108.9 . . ?
C10 C11 H11B 108.9 . . ?
N3 C11 H11B 108.9 . . ?
H11A C11 H11B 107.7 . . ?
N3 C12 H12A 109.5 . . ?
N3 C12 H12B 109.5 . . ?
H12A C12 H12B 109.5 . . ?
N3 C12 H12C 109.5 . . ?
H12A C12 H12C 109.5 . . ?
H12B C12 H12C 109.5 . . ?
C4 C5 C6 122.7(10) . . ?
C4 C5 H5 118.6 . . ?
C6 C5 H5 118.6 . . ?
N5 C21 C20 123.0(11) . . ?
N5 C21 H21 118.5 . . ?
C20 C21 H21 118.5 . . ?
C5 C6 C7 120.5(11) . . ?
C5 C6 H6 119.7 . . ?
C7 C6 H6 119.7 . . ?
C19 C20 C21 119.0(11) . . ?
C19 C20 H20 120.5 . . ?
C21 C20 H20 120.5 . . ?
O1 C10 N2 128.3(12) . . ?
O1 C10 C11 120.0(10) . . ?
N2 C10 C11 111.7(8) . . ?
N3 C13 C14 112.1(8) . . ?
N3 C13 H13A 109.2 . . ?
C14 C13 H13A 109.2 . . ?
N3 C13 H13B 109.2 . . ?
C14 C13 H13B 109.2 . . ?
H13A C13 H13B 107.9 . . ?
N4 C15 H15A 109.5 . . ?
N4 C15 H15B 109.5 . . ?
H15A C15 H15B 109.5 . . ?
N4 C15 H15C 109.5 . . ?
H15A C15 H15C 109.5 . . ?
H15B C15 H15C 109.5 . . ?
C18 C19 C20 119.3(10) . . ?
C18 C19 H19 120.4 . . ?
C20 C19 H19 120.4 . . ?

loop_
_geom_bond_atom_site_label_1
_geom_bond_atom_site_label_2
_geom_bond_distance
_geom_bond_site_symmetry_2
_geom_bond_publ_flag
Cu N2 1.929(6) . ?
Cu N1 2.010(8) . ?
Cu N5 2.028(6) . ?
Cu N3 2.053(8) . ?
Cu N4 2.266(8) . ?
P1 F1 1.530(9) . ?
P1 F5 1.540(7) . ?
P1 F6 1.549(8) . ?
P1 F3 1.559(8) . ?
P1 F4 1.561(7) . ?
P1 F2 1.590(8) . ?
N1 C1 1.324(11) . ?
N1 C8 1.382(10) . ?
N5 C21 1.333(11) . ?
N5 C17 1.349(11) . ?
N2 C7 1.355(13) . ?
N2 C10 1.359(13) . ?
N4 C14 1.415(14) . ?
N4 C16 1.450(11) . ?
N4 C15 1.471(14) . ?
C14 C13 1.504(14) . ?
C14 H14A 0.9700 . ?
C14 H14B 0.9700 . ?
N3 C13 1.469(13) . ?
N3 C12 1.479(15) . ?
N3 C11 1.500(11) . ?
C8 C9 1.419(14) . ?
C8 C7 1.423(13) . ?
O1 C10 1.240(11) . ?
C17 C18 1.398(11) . ?
C17 C16 1.491(13) . ?
C7 C6 1.397(13) . ?
C18 C19 1.357(16) . ?
C18 H18 0.9300 . ?
C9 C3 1.410(15) . ?
C9 C4 1.422(14) . ?
C4 C5 1.359(18) . ?
C4 H4 0.9300 . ?
C3 C2 1.358(16) . ?
C3 H3 0.9300 . ?
C2 C1 1.408(14) . ?
C2 H2 0.9300 . ?
C1 H1 0.9300 . ?
C16 H16A 0.9700 . ?
C16 H16B 0.9700 . ?
C11 C10 1.486(16) . ?
C11 H11A 0.9700 . ?
C11 H11B 0.9700 . ?
C12 H12A 0.9600 . ?
C12 H12B 0.9600 . ?
C12 H12C 0.9600 . ?
C5 C6 1.381(17) . ?
C5 H5 0.9300 . ?
C21 C20 1.370(14) . ?
C21 H21 0.9300 . ?
C6 H6 0.9300 . ?
C20 C19 1.365(18) . ?
C20 H20 0.9300 . ?
C13 H13A 0.9700 . ?
C13 H13B 0.9700 . ?
C15 H15A 0.9600 . ?
C15 H15B 0.9600 . ?
C15 H15C 0.9600 . ?
C19 H19 0.9300 . ?

loop_
_geom_torsion_atom_site_label_1
_geom_torsion_atom_site_label_2
_geom_torsion_atom_site_label_3
_geom_torsion_atom_site_label_4
_geom_torsion
_geom_torsion_site_symmetry_1
_geom_torsion_site_symmetry_2
_geom_torsion_site_symmetry_3
_geom_torsion_site_symmetry_4
_geom_torsion_publ_flag
C16 N4 C14 C13 -144.6(9) . . . . ?
C15 N4 C14 C13 89.3(12) . . . . ?
Cu N4 C14 C13 -31.0(10) . . . . ?
C1 N1 C8 C9 -0.6(13) . . . . ?
Cu N1 C8 C9 173.7(7) . . . . ?
C1 N1 C8 C7 -179.8(8) . . . . ?
Cu N1 C8 C7 -5.6(9) . . . . ?
C21 N5 C17 C18 -1.0(13) . . . . ?
Cu N5 C17 C18 177.3(7) . . . . ?
C21 N5 C17 C16 176.3(9) . . . . ?
Cu N5 C17 C16 -5.4(11) . . . . ?
C10 N2 C7 C6 -0.5(16) . . . . ?
Cu N2 C7 C6 -177.6(8) . . . . ?
C10 N2 C7 C8 -178.4(8) . . . . ?
Cu N2 C7 C8 4.5(10) . . . . ?
N1 C8 C7 N2 1.0(11) . . . . ?
C9 C8 C7 N2 -178.2(8) . . . . ?
N1 C8 C7 C6 -177.2(8) . . . . ?
C9 C8 C7 C6 3.6(13) . . . . ?
N5 C17 C18 C19 2.9(14) . . . . ?
C16 C17 C18 C19 -174.3(10) . . . . ?
N1 C8 C9 C3 -0.6(13) . . . . ?
C7 C8 C9 C3 178.5(9) . . . . ?
N1 C8 C9 C4 177.8(8) . . . . ?
C7 C8 C9 C4 -3.0(13) . . . . ?
C3 C9 C4 C5 178.5(11) . . . . ?
C8 C9 C4 C5 0.2(14) . . . . ?
C8 C9 C3 C2 -0.4(15) . . . . ?
C4 C9 C3 C2 -178.8(10) . . . . ?
C9 C3 C2 C1 2.6(16) . . . . ?
C8 N1 C1 C2 3.0(14) . . . . ?
Cu N1 C1 C2 -170.1(8) . . . . ?
C3 C2 C1 N1 -4.0(16) . . . . ?
C14 N4 C16 C17 82.2(10) . . . . ?
C15 N4 C16 C17 -152.5(9) . . . . ?
Cu N4 C16 C17 -29.4(9) . . . . ?
N5 C17 C16 N4 25.4(12) . . . . ?
C18 C17 C16 N4 -157.4(9) . . . . ?
C13 N3 C11 C10 80.2(12) . . . . ?
C12 N3 C11 C10 -157.5(10) . . . . ?
Cu N3 C11 C10 -30.4(11) . . . . ?
C9 C4 C5 C6 2.1(17) . . . . ?
C17 N5 C21 C20 -1.0(15) . . . . ?
Cu N5 C21 C20 -179.1(8) . . . . ?
C4 C5 C6 C7 -1.4(16) . . . . ?
N2 C7 C6 C5 -179.2(10) . . . . ?
C8 C7 C6 C5 -1.4(14) . . . . ?
N5 C21 C20 C19 1.1(18) . . . . ?
C7 N2 C10 O1 -2.3(18) . . . . ?
Cu N2 C10 O1 174.7(9) . . . . ?
C7 N2 C10 C11 175.3(9) . . . . ?
Cu N2 C10 C11 -7.7(12) . . . . ?
N3 C11 C10 O1 -156.0(10) . . . . ?
N3 C11 C10 N2 26.2(13) . . . . ?
C12 N3 C13 C14 79.4(12) . . . . ?
C11 N3 C13 C14 -160.3(10) . . . . ?
Cu N3 C13 C14 -48.5(11) . . . . ?
N4 C14 C13 N3 57.3(14) . . . . ?
C17 C18 C19 C20 -2.7(16) . . . . ?
C21 C20 C19 C18 0.8(18) . . . . ?
